data_7129661
loop_
_publ_author_name
'Miura, Tomoya'
'Moritani, Shunsuke'
'Shiratori, Yota'
'Murakami, Masahiro'

_publ_section_title
;
 1,2-Acyl migration with \a-imino rhodium carbenoids leading to
 substituted 1-naphthols
;
_journal_name_full 'Chemical Communications'
_journal_paper_doi 10.1039/D1CC06349A
_journal_year 2022
_chemical_formula_moiety 'C19 H17 N O3 S'
_chemical_formula_sum 'C19 H17 N O3 S'
_chemical_formula_weight 339.41
_space_group_crystal_system triclinic
_space_group_IT_number 2
_space_group_name_Hall '-P 1'
_space_group_name_H-M_alt 'P -1'
_atom_sites_solution_hydrogens geom
_atom_sites_solution_primary direct
_atom_sites_solution_secondary difmap
_audit_update_record
;
2021-09-18 deposited with the CCDC.	2022-01-21 downloaded from the CCDC.
;
_cell_angle_alpha 81.981(8)
_cell_angle_beta 89.271(9)
_cell_angle_gamma 88.832(8)
_cell_formula_units_Z 2
_cell_length_a 6.478(2)
_cell_length_b 8.078(3)
_cell_length_c 15.574(5)
_cell_measurement_reflns_used 2854
_cell_measurement_temperature 293
_cell_measurement_theta_max 27.50
_cell_measurement_theta_min 3.00
_cell_volume 806.8(5)
_computing_cell_refinement 'CrystalClear-SM Expert 2.1 b46'
_computing_data_collection 'CrystalClear-SM Expert 2.1 b46 (Rigaku, 2016)'
_computing_data_reduction 'CrystalClear-SM Expert 2.1 b46'
_computing_molecular_graphics 'CrystalStructure 4.2'
_computing_publication_material 'CrystalStructure 4.2 (Rigaku, 2015)'
_computing_structure_refinement 'SHELXL97 (Sheldrick, 2008)'
_computing_structure_solution 'SIR92 (Altomare, et al., 1994)'
_diffrn_ambient_temperature 293
_diffrn_detector_area_resol_mean 7.111
_diffrn_measured_fraction_theta_full 0.955
_diffrn_measured_fraction_theta_max 0.955
_diffrn_measurement_device_type 'Rigaku Saturn724'
_diffrn_measurement_method \w
_diffrn_radiation_type 'Mo K\a'
_diffrn_radiation_wavelength 0.71075
_diffrn_reflns_av_R_equivalents 0.0209
_diffrn_reflns_Laue_measured_fraction_full 0.000
_diffrn_reflns_Laue_measured_fraction_max 0.000
_diffrn_reflns_limit_h_max 7
_diffrn_reflns_limit_h_min -8
_diffrn_reflns_limit_k_max 10
_diffrn_reflns_limit_k_min -10
_diffrn_reflns_limit_l_max 15
_diffrn_reflns_limit_l_min -20
_diffrn_reflns_number 6488
_diffrn_reflns_point_group_measured_fraction_full 0.000
_diffrn_reflns_point_group_measured_fraction_max 0.000
_diffrn_reflns_theta_full 27.480
_diffrn_reflns_theta_max 27.480
_diffrn_reflns_theta_min 3.028
_diffrn_standards_number 0
_exptl_absorpt_coefficient_mu 0.218
_exptl_absorpt_correction_T_max 0.957
_exptl_absorpt_correction_T_min 0.815
_exptl_absorpt_correction_type multi-scan
_exptl_absorpt_process_details 'REQAB (Rigaku, 1998)'
_exptl_crystal_colour colorless
_exptl_crystal_density_diffrn 1.397
_exptl_crystal_density_method 'not measured'
_exptl_crystal_description prism
_exptl_crystal_F_000 356.00
_exptl_crystal_recrystallization_method 'Re-crystallisation from solvent'
_exptl_crystal_size_max 0.200
_exptl_crystal_size_mid 0.200
_exptl_crystal_size_min 0.200
_refine_diff_density_max 0.67
_refine_diff_density_min -0.72
_refine_ls_extinction_method none
_refine_ls_goodness_of_fit_ref 1.089
_refine_ls_hydrogen_treatment constr
_refine_ls_number_parameters 217
_refine_ls_number_reflns 3545
_refine_ls_number_restraints 0
_refine_ls_R_factor_all 0.0526
_refine_ls_R_factor_gt 0.0468
_refine_ls_shift/su_max 0.000
_refine_ls_structure_factor_coef Fsqd
_refine_ls_weighting_details 'w = 1/[\s^2^(Fo^2^)+(0.0966P)^2^+0.3480P] where P=(Fo^2^+2Fc^2^)/3'
_refine_ls_weighting_scheme calc
_refine_ls_wR_factor_gt 0.1506
_refine_ls_wR_factor_ref 0.1554
_reflns_number_gt 2917
_reflns_number_total 3545
_reflns_threshold_expression F^2^>2.0\s(F^2^)
_cod_data_source_file d1cc06349a2.cif
_cod_data_source_block 2020_12_11_TM
_cod_database_code 7129661

loop_
_space_group_symop_id
_space_group_symop_operation_xyz
1 +X,+Y,+Z
2 -X,-Y,-Z

loop_
_atom_site_label
_atom_site_type_symbol
_atom_site_fract_x
_atom_site_fract_y
_atom_site_fract_z
_atom_site_U_iso_or_equiv
_atom_site_adp_type
_atom_site_occupancy
_atom_site_symmetry_multiplicity
_atom_site_calc_flag
_atom_site_refinement_flags
_atom_site_disorder_assembly
_atom_site_disorder_group
S1 S 0.22744(7) 0.26011(6) 0.16909(3) 0.01888(17) Uani 1 1 d . . .
O1 O 0.1549(2) 0.15088(19) 0.43405(9) 0.0262(3) Uani 1 1 d . . .
H1A H 0.1423 0.1683 0.3812 0.031 Uiso 1 1 calc R . .
O2 O 0.1065(2) 0.11781(17) 0.15886(9) 0.0255(3) Uani 1 1 d . . .
O3 O 0.4256(2) 0.27811(19) 0.12670(9) 0.0253(3) Uani 1 1 d . . .
N1 N 0.2536(3) 0.2563(2) 0.27554(10) 0.0203(4) Uani 1 1 d . . .
C1 C 0.4286(3) 0.3029(2) 0.30351(12) 0.0194(4) Uani 1 1 d . . .
H1 H 0.5284 0.3452 0.2634 0.023 Uiso 1 1 calc R . .
C2 C 0.4725(3) 0.2913(2) 0.39436(12) 0.0197(4) Uani 1 1 d . . .
C3 C 0.3341(3) 0.2100(2) 0.45574(12) 0.0204(4) Uani 1 1 d . . .
C4 C 0.3835(3) 0.1847(2) 0.54586(12) 0.0213(4) Uani 1 1 d . . .
C5 C 0.2457(4) 0.1027(3) 0.60853(13) 0.0266(5) Uani 1 1 d . . .
H5 H 0.1192 0.0666 0.5914 0.032 Uiso 1 1 calc R . .
C6 C 0.2987(4) 0.0766(3) 0.69436(14) 0.0303(5) Uani 1 1 d . . .
H6 H 0.2083 0.0226 0.7354 0.036 Uiso 1 1 calc R . .
C7 C 0.4901(4) 0.1317(3) 0.72028(14) 0.0323(5) Uani 1 1 d . . .
H7 H 0.5255 0.1133 0.7786 0.039 Uiso 1 1 calc R . .
C8 C 0.6247(4) 0.2120(3) 0.66079(14) 0.0304(5) Uani 1 1 d . . .
H8 H 0.7505 0.2474 0.6791 0.036 Uiso 1 1 calc R . .
C9 C 0.5746(3) 0.2419(3) 0.57148(12) 0.0236(4) Uani 1 1 d . . .
C10 C 0.7112(3) 0.3261(3) 0.50820(13) 0.0243(4) Uani 1 1 d . . .
H10 H 0.8357 0.3645 0.5260 0.029 Uiso 1 1 calc R . .
C11 C 0.6641(3) 0.3517(2) 0.42226(12) 0.0214(4) Uani 1 1 d . . .
C12 C 0.8088(3) 0.4449(3) 0.35687(13) 0.0266(5) Uani 1 1 d . . .
H12A H 0.9399 0.3871 0.3584 0.032 Uiso 1 1 calc R . .
H12B H 0.8271 0.5559 0.3707 0.032 Uiso 1 1 calc R . .
H12C H 0.7516 0.4512 0.2999 0.032 Uiso 1 1 calc R . .
C13 C 0.0771(3) 0.4419(2) 0.13891(11) 0.0186(4) Uani 1 1 d . . .
C14 C -0.1210(3) 0.4295(2) 0.10893(12) 0.0215(4) Uani 1 1 d . . .
H14 H -0.1774 0.3255 0.1062 0.026 Uiso 1 1 calc R . .
C15 C -0.2348(3) 0.5757(3) 0.08294(13) 0.0245(4) Uani 1 1 d . . .
H15 H -0.3679 0.5686 0.0622 0.029 Uiso 1 1 calc R . .
C16 C -0.1530(3) 0.7318(3) 0.08741(12) 0.0239(4) Uani 1 1 d . . .
C17 C 0.0470(4) 0.7399(3) 0.11904(14) 0.0286(5) Uani 1 1 d . . .
H17 H 0.1027 0.8437 0.1232 0.034 Uiso 1 1 calc R . .
C18 C 0.1631(3) 0.5967(3) 0.14423(14) 0.0251(4) Uani 1 1 d . . .
H18 H 0.2967 0.6034 0.1644 0.030 Uiso 1 1 calc R . .
C19 C -0.2761(4) 0.8891(3) 0.05786(14) 0.0329(5) Uani 1 1 d . . .
H19A H -0.4013 0.8895 0.0914 0.039 Uiso 1 1 calc R . .
H19B H -0.3090 0.8934 -0.0023 0.039 Uiso 1 1 calc R . .
H19C H -0.1963 0.9847 0.0657 0.039 Uiso 1 1 calc R . .

loop_
_atom_site_aniso_label
_atom_site_aniso_U_11
_atom_site_aniso_U_22
_atom_site_aniso_U_33
_atom_site_aniso_U_23
_atom_site_aniso_U_13
_atom_site_aniso_U_12
S1 0.0210(3) 0.0174(3) 0.0189(3) -0.00428(17) -0.00246(18) -0.00040(18)
O1 0.0251(8) 0.0301(8) 0.0229(7) -0.0004(6) -0.0029(6) -0.0076(6)
O2 0.0306(9) 0.0176(7) 0.0294(7) -0.0061(6) -0.0065(6) -0.0025(6)
O3 0.0228(8) 0.0316(8) 0.0223(7) -0.0072(6) 0.0002(6) 0.0007(6)
N1 0.0216(9) 0.0201(8) 0.0190(8) -0.0024(6) -0.0027(6) 0.0009(7)
C1 0.0212(10) 0.0164(9) 0.0205(9) -0.0027(7) -0.0001(7) 0.0020(7)
C2 0.0218(10) 0.0183(9) 0.0192(9) -0.0041(7) -0.0013(7) 0.0033(8)
C3 0.0213(10) 0.0170(9) 0.0228(9) -0.0025(7) -0.0022(7) 0.0012(7)
C4 0.0247(11) 0.0183(9) 0.0209(9) -0.0028(7) -0.0008(8) 0.0030(8)
C5 0.0312(12) 0.0225(10) 0.0253(10) -0.0008(8) 0.0017(8) -0.0007(8)
C6 0.0410(14) 0.0255(10) 0.0232(10) 0.0006(8) 0.0040(9) 0.0002(9)
C7 0.0418(14) 0.0351(12) 0.0193(9) -0.0019(8) -0.0033(9) 0.0081(10)
C8 0.0311(12) 0.0372(12) 0.0233(10) -0.0062(9) -0.0058(8) 0.0063(10)
C9 0.0258(11) 0.0254(10) 0.0202(9) -0.0055(7) -0.0017(8) 0.0060(8)
C10 0.0196(11) 0.0306(11) 0.0240(10) -0.0082(8) -0.0035(8) -0.0006(8)
C11 0.0195(10) 0.0230(10) 0.0226(9) -0.0064(7) -0.0002(7) 0.0019(8)
C12 0.0223(11) 0.0334(11) 0.0247(10) -0.0061(8) -0.0003(8) -0.0040(9)
C13 0.0225(10) 0.0168(8) 0.0165(8) -0.0027(6) -0.0007(7) -0.0007(7)
C14 0.0230(10) 0.0202(9) 0.0211(9) -0.0021(7) -0.0016(7) -0.0033(8)
C15 0.0229(11) 0.0278(10) 0.0222(9) -0.0016(8) -0.0024(8) 0.0012(8)
C16 0.0334(12) 0.0227(10) 0.0152(8) -0.0025(7) -0.0002(8) 0.0051(8)
C17 0.0403(13) 0.0169(9) 0.0294(10) -0.0056(8) -0.0048(9) -0.0020(9)
C18 0.0250(11) 0.0214(10) 0.0297(10) -0.0058(8) -0.0063(8) -0.0036(8)
C19 0.0475(15) 0.0261(11) 0.0236(10) -0.0005(8) -0.0017(9) 0.0116(10)

loop_
_atom_type_symbol
_atom_type_description
_atom_type_scat_dispersion_real
_atom_type_scat_dispersion_imag
_atom_type_scat_source
C C 0.0033 0.0016
;
International Tables for Crystallography
(Vol. C, Tables 4.2.6.8 and 6.1.1.4)
;
H H 0.0000 0.0000
;
International Tables for Crystallography
(Vol. C, Table 6.1.1.4)
;
N N 0.0061 0.0033
;
International Tables for Crystallography
(Vol. C, Tables 4.2.6.8 and 6.1.1.4)
;
O O 0.0106 0.0060
;
International Tables for Crystallography
(Vol. C, Tables 4.2.6.8 and 6.1.1.4)
;
S S 0.1246 0.1234
;
International Tables for Crystallography
(Vol. C, Tables 4.2.6.8 and 6.1.1.4)
;

loop_
_geom_angle_atom_site_label_1
_geom_angle_atom_site_label_2
_geom_angle_atom_site_label_3
_geom_angle
_geom_angle_site_symmetry_1
_geom_angle_site_symmetry_3
_geom_angle_publ_flag
O2 S1 O3 118.87(9) . . ?
O2 S1 N1 105.74(9) . . ?
O3 S1 N1 110.04(9) . . ?
O2 S1 C13 108.56(9) . . ?
O3 S1 C13 109.33(9) . . ?
N1 S1 C13 103.13(8) . . ?
C3 O1 H1A 109.5 . . ?
C1 N1 S1 117.90(14) . . ?
N1 C1 C2 122.14(18) . . ?
N1 C1 H1 118.9 . . ?
C2 C1 H1 118.9 . . ?
C3 C2 C1 119.75(18) . . ?
C3 C2 C11 119.94(17) . . ?
C1 C2 C11 120.16(18) . . ?
O1 C3 C2 122.82(18) . . ?
O1 C3 C4 116.65(18) . . ?
C2 C3 C4 120.52(18) . . ?
C9 C4 C5 120.31(18) . . ?
C9 C4 C3 118.50(18) . . ?
C5 C4 C3 121.19(19) . . ?
C6 C5 C4 120.1(2) . . ?
C6 C5 H5 120.0 . . ?
C4 C5 H5 120.0 . . ?
C5 C6 C7 119.9(2) . . ?
C5 C6 H6 120.0 . . ?
C7 C6 H6 120.0 . . ?
C8 C7 C6 120.9(2) . . ?
C8 C7 H7 119.6 . . ?
C6 C7 H7 119.6 . . ?
C7 C8 C9 120.8(2) . . ?
C7 C8 H8 119.6 . . ?
C9 C8 H8 119.6 . . ?
C4 C9 C8 118.07(19) . . ?
C4 C9 C10 119.97(18) . . ?
C8 C9 C10 122.0(2) . . ?
C11 C10 C9 121.76(19) . . ?
C11 C10 H10 119.1 . . ?
C9 C10 H10 119.1 . . ?
C10 C11 C2 119.29(18) . . ?
C10 C11 C12 120.73(19) . . ?
C2 C11 C12 119.98(17) . . ?
C11 C12 H12A 109.5 . . ?
C11 C12 H12B 109.5 . . ?
H12A C12 H12B 109.5 . . ?
C11 C12 H12C 109.5 . . ?
H12A C12 H12C 109.5 . . ?
H12B C12 H12C 109.5 . . ?
C14 C13 C18 121.30(18) . . ?
C14 C13 S1 119.93(15) . . ?
C18 C13 S1 118.76(15) . . ?
C13 C14 C15 118.81(19) . . ?
C13 C14 H14 120.6 . . ?
C15 C14 H14 120.6 . . ?
C16 C15 C14 121.2(2) . . ?
C16 C15 H15 119.4 . . ?
C14 C15 H15 119.4 . . ?
C15 C16 C17 118.60(18) . . ?
C15 C16 C19 120.7(2) . . ?
C17 C16 C19 120.7(2) . . ?
C18 C17 C16 121.14(19) . . ?
C18 C17 H17 119.4 . . ?
C16 C17 H17 119.4 . . ?
C17 C18 C13 118.97(19) . . ?
C17 C18 H18 120.5 . . ?
C13 C18 H18 120.5 . . ?
C16 C19 H19A 109.5 . . ?
C16 C19 H19B 109.5 . . ?
H19A C19 H19B 109.5 . . ?
C16 C19 H19C 109.5 . . ?
H19A C19 H19C 109.5 . . ?
H19B C19 H19C 109.5 . . ?

loop_
_geom_bond_atom_site_label_1
_geom_bond_atom_site_label_2
_geom_bond_distance
_geom_bond_site_symmetry_2
_geom_bond_publ_flag
S1 O2 1.4324(15) . ?
S1 O3 1.4369(16) . ?
S1 N1 1.6646(17) . ?
S1 C13 1.757(2) . ?
O1 C3 1.330(3) . ?
O1 H1A 0.8200 . ?
N1 C1 1.301(3) . ?
C1 C2 1.437(3) . ?
C1 H1 0.9300 . ?
C2 C3 1.406(3) . ?
C2 C11 1.437(3) . ?
C3 C4 1.429(3) . ?
C4 C9 1.411(3) . ?
C4 C5 1.418(3) . ?
C5 C6 1.371(3) . ?
C5 H5 0.9300 . ?
C6 C7 1.409(3) . ?
C6 H6 0.9300 . ?
C7 C8 1.369(3) . ?
C7 H7 0.9300 . ?
C8 C9 1.419(3) . ?
C8 H8 0.9300 . ?
C9 C10 1.426(3) . ?
C10 C11 1.363(3) . ?
C10 H10 0.9300 . ?
C11 C12 1.508(3) . ?
C12 H12A 0.9600 . ?
C12 H12B 0.9600 . ?
C12 H12C 0.9600 . ?
C13 C14 1.381(3) . ?
C13 C18 1.393(3) . ?
C14 C15 1.393(3) . ?
C14 H14 0.9300 . ?
C15 C16 1.389(3) . ?
C15 H15 0.9300 . ?
C16 C17 1.398(3) . ?
C16 C19 1.506(3) . ?
C17 C18 1.380(3) . ?
C17 H17 0.9300 . ?
C18 H18 0.9300 . ?
C19 H19A 0.9600 . ?
C19 H19B 0.9600 . ?
C19 H19C 0.9600 . ?

loop_
_geom_hbond_atom_site_label_D
_geom_hbond_atom_site_label_H
_geom_hbond_atom_site_label_A
_geom_hbond_site_symmetry_D
_geom_hbond_site_symmetry_H
_geom_hbond_site_symmetry_A
_geom_hbond_distance_DA
_geom_hbond_distance_DH
_geom_hbond_distance_HA
_geom_hbond_angle_DHA
_geom_hbond_publ_flag
O1 H1A N1 . . . 2.574(2) 0.820 1.843 147.6 no

loop_
_geom_torsion_atom_site_label_1
_geom_torsion_atom_site_label_2
_geom_torsion_atom_site_label_3
_geom_torsion_atom_site_label_4
_geom_torsion
_geom_torsion_site_symmetry_1
_geom_torsion_site_symmetry_2
_geom_torsion_site_symmetry_3
_geom_torsion_site_symmetry_4
_geom_torsion_publ_flag
O2 S1 N1 C1 143.36(15) . . . . ?
O3 S1 N1 C1 13.81(17) . . . . ?
C13 S1 N1 C1 -102.73(16) . . . . ?
S1 N1 C1 C2 -174.84(14) . . . . ?
N1 C1 C2 C3 7.4(3) . . . . ?
N1 C1 C2 C11 -177.04(17) . . . . ?
C1 C2 C3 O1 -4.2(3) . . . . ?
C11 C2 C3 O1 -179.80(17) . . . . ?
C1 C2 C3 C4 174.68(17) . . . . ?
C11 C2 C3 C4 -0.9(3) . . . . ?
O1 C3 C4 C9 178.47(17) . . . . ?
C2 C3 C4 C9 -0.5(3) . . . . ?
O1 C3 C4 C5 -0.9(3) . . . . ?
C2 C3 C4 C5 -179.88(18) . . . . ?
C9 C4 C5 C6 -0.8(3) . . . . ?
C3 C4 C5 C6 178.52(19) . . . . ?
C4 C5 C6 C7 0.1(3) . . . . ?
C5 C6 C7 C8 0.2(3) . . . . ?
C6 C7 C8 C9 0.1(3) . . . . ?
C5 C4 C9 C8 1.1(3) . . . . ?
C3 C4 C9 C8 -178.25(18) . . . . ?
C5 C4 C9 C10 -179.22(18) . . . . ?
C3 C4 C9 C10 1.4(3) . . . . ?
C7 C8 C9 C4 -0.7(3) . . . . ?
C7 C8 C9 C10 179.6(2) . . . . ?
C4 C9 C10 C11 -0.9(3) . . . . ?
C8 C9 C10 C11 178.73(19) . . . . ?
C9 C10 C11 C2 -0.5(3) . . . . ?
C9 C10 C11 C12 178.46(18) . . . . ?
C3 C2 C11 C10 1.4(3) . . . . ?
C1 C2 C11 C10 -174.15(17) . . . . ?
C3 C2 C11 C12 -177.57(17) . . . . ?
C1 C2 C11 C12 6.9(3) . . . . ?
O2 S1 C13 C14 -1.74(18) . . . . ?
O3 S1 C13 C14 129.37(16) . . . . ?
N1 S1 C13 C14 -113.59(16) . . . . ?
O2 S1 C13 C18 179.55(15) . . . . ?
O3 S1 C13 C18 -49.34(18) . . . . ?
N1 S1 C13 C18 67.70(17) . . . . ?
C18 C13 C14 C15 0.6(3) . . . . ?
S1 C13 C14 C15 -178.07(14) . . . . ?
C13 C14 C15 C16 -0.5(3) . . . . ?
C14 C15 C16 C17 -0.3(3) . . . . ?
C14 C15 C16 C19 179.06(18) . . . . ?
C15 C16 C17 C18 1.0(3) . . . . ?
C19 C16 C17 C18 -178.34(19) . . . . ?
C16 C17 C18 C13 -0.9(3) . . . . ?
C14 C13 C18 C17 0.1(3) . . . . ?
S1 C13 C18 C17 178.79(16) . . . . ?
